data_4035264
loop_
_publ_author_name
'Qiu, Yun'
'Dlugosch, Michael'
'Liu, Xin'
'Khan, Faiyaz'
'Ward, Jas S.'
'Lan, Ping'
'Banwell, Martin G.'

_publ_section_title
;
 Reductive Cyclization of o-Nitroarylated-\a,\b-unsaturated Aldehydes and
 Ketones with TiCl<sub>3</sub>/HCl or Fe/HCl Leading to
 1,2,3,9-Tetrahydro-4 H-carbazol-4-ones and Related Heterocycles.
;
_journal_issue 19
_journal_name_full 'The Journal of organic chemistry'
_journal_page_first 12023
_journal_page_last 12033
_journal_paper_doi 10.1021/acs.joc.8b01940
_journal_volume 83
_journal_year 2018
_chemical_formula_moiety 'C15 H17 N O'
_chemical_formula_sum 'C15 H17 N O'
_chemical_formula_weight 227.29
_space_group_crystal_system monoclinic
_space_group_IT_number 14
_space_group_name_Hall '-P 2yn'
_space_group_name_H-M_alt 'P 1 21/n 1'
_atom_sites_solution_hydrogens mixed
_atom_sites_solution_primary dual
_audit_creation_date 2018-05-30
_audit_creation_method
;
Olex2 1.2
(compiled 2017.01.04 svn.r3372 for OlexSys, GUI svn.r5292)
;
_cell_angle_alpha 90
_cell_angle_beta 109.578(10)
_cell_angle_gamma 90
_cell_formula_units_Z 4
_cell_length_a 8.8038(8)
_cell_length_b 12.8773(9)
_cell_length_c 11.2318(10)
_cell_measurement_reflns_used 3239
_cell_measurement_temperature 150.00(10)
_cell_measurement_theta_max 29.5940
_cell_measurement_theta_min 4.0530
_cell_volume 1199.72(19)
_computing_cell_refinement 'CrysAlisPro 1.171.39.46 (Rigaku OD, 2018)'
_computing_data_collection 'CrysAlisPro 1.171.39.46 (Rigaku OD, 2018)'
_computing_data_reduction 'CrysAlisPro 1.171.39.46 (Rigaku OD, 2018)'
_computing_molecular_graphics 'Olex2 (Dolomanov et al., 2009)'
_computing_publication_material 'Olex2 (Dolomanov et al., 2009)'
_computing_structure_refinement 'ShelXL (Sheldrick, 2015)'
_computing_structure_solution 'ShelXT (Sheldrick, 2015)'
_diffrn_ambient_environment N~2~
_diffrn_ambient_temperature 150.00(10)
_diffrn_detector 'CCD plate'
_diffrn_detector_area_resol_mean 10.3744
_diffrn_detector_type Atlas
_diffrn_measured_fraction_theta_full 0.998
_diffrn_measured_fraction_theta_max 0.998
_diffrn_measurement_details
;
List of Runs (angles in degrees, time in seconds):

  # Type    Start    End  Width  t~exp~   \w     \q     \k     \f   Frames
--------------------------------------------------------------------------
  1  \w    -34.00  59.00   1.00   12.00    --  -11.22  57.00  90.00   93
  2  \w    -72.00  12.00   1.00   12.00    --  -11.22 -77.00-180.00   84
  3  \w    -79.00  16.00   1.00   12.00    --  -11.22 -57.00 -60.00   95
;
_diffrn_measurement_device 'four-circle diffractometer'
_diffrn_measurement_device_type 'New Xcalibur, Atlas'
_diffrn_measurement_method '\w scans'
_diffrn_orient_matrix_type 'CrysAlisPro convention (1999,Acta A55,543-557)'
_diffrn_orient_matrix_UB_11 -0.0100848000
_diffrn_orient_matrix_UB_12 0.0522603000
_diffrn_orient_matrix_UB_13 -0.0211362000
_diffrn_orient_matrix_UB_21 -0.0266165000
_diffrn_orient_matrix_UB_22 0.0134446000
_diffrn_orient_matrix_UB_23 0.0510014000
_diffrn_orient_matrix_UB_31 0.0806261000
_diffrn_orient_matrix_UB_32 0.0109526000
_diffrn_orient_matrix_UB_33 0.0381108000
_diffrn_radiation_monochromator graphite
_diffrn_radiation_probe x-ray
_diffrn_radiation_type MoK\a
_diffrn_radiation_wavelength 0.71073
_diffrn_reflns_av_R_equivalents 0.0226
_diffrn_reflns_av_unetI/netI 0.0238
_diffrn_reflns_Laue_measured_fraction_full 0.998
_diffrn_reflns_Laue_measured_fraction_max 0.998
_diffrn_reflns_limit_h_max 9
_diffrn_reflns_limit_h_min -11
_diffrn_reflns_limit_k_max 15
_diffrn_reflns_limit_k_min -16
_diffrn_reflns_limit_l_max 14
_diffrn_reflns_limit_l_min -12
_diffrn_reflns_number 8538
_diffrn_reflns_point_group_measured_fraction_full 0.998
_diffrn_reflns_point_group_measured_fraction_max 0.998
_diffrn_reflns_theta_full 25.242
_diffrn_reflns_theta_max 26.371
_diffrn_reflns_theta_min 3.593
_diffrn_source 'fine-focus sealed X-ray tube'
_diffrn_source_type 'Enhance (Mo) X-ray Source'
_exptl_absorpt_coefficient_mu 0.078
_exptl_absorpt_correction_T_max 1.00000
_exptl_absorpt_correction_T_min 0.87853
_exptl_absorpt_correction_type multi-scan
_exptl_absorpt_process_details
;
CrysAlisPro 1.171.39.46 (Rigaku Oxford Diffraction, 2018)
Empirical absorption correction using spherical harmonics,
 implemented in SCALE3 ABSPACK scaling algorithm.
;
_exptl_crystal_colour orange
_exptl_crystal_colour_primary orange
_exptl_crystal_density_diffrn 1.258
_exptl_crystal_description block
_exptl_crystal_F_000 488
_exptl_crystal_size_max 0.510
_exptl_crystal_size_mid 0.400
_exptl_crystal_size_min 0.161
_refine_diff_density_max 0.234
_refine_diff_density_min -0.213
_refine_diff_density_rms 0.042
_refine_ls_extinction_method none
_refine_ls_goodness_of_fit_ref 1.039
_refine_ls_hydrogen_treatment mixed
_refine_ls_matrix_type full
_refine_ls_number_parameters 159
_refine_ls_number_reflns 2446
_refine_ls_number_restraints 0
_refine_ls_restrained_S_all 1.039
_refine_ls_R_factor_all 0.0488
_refine_ls_R_factor_gt 0.0394
_refine_ls_shift/su_max 0.000
_refine_ls_shift/su_mean 0.000
_refine_ls_structure_factor_coef Fsqd
_refine_ls_weighting_details 'w=1/[\s^2^(Fo^2^)+(0.0537P)^2^+0.2896P] where P=(Fo^2^+2Fc^2^)/3'
_refine_ls_weighting_scheme calc
_refine_ls_wR_factor_gt 0.0990
_refine_ls_wR_factor_ref 0.1069
_reflns_Friedel_coverage 0.000
_reflns_number_gt 2055
_reflns_number_total 2446
_reflns_threshold_expression 'I > 2\s(I)'
_cod_data_source_file jo8b01940_si_009.cif
_cod_data_source_block MED-1163F1_scale
_cod_database_code 4035264
_shelxl_version_number 2014/6
_shelx_space_group_comment
;
The symmetry employed for this shelxl refinement is uniquely defined
by the following loop, which should always be used as a source of
symmetry information in preference to the above space-group names.
They are only intended as comments.
;
_reflns_odcompleteness_completeness 99.69
_reflns_odcompleteness_iscentric 1
_reflns_odcompleteness_theta 26.32
_olex2_refinement_description
;
1. Fixed Uiso
 At 1.2 times of:
  All C(H) groups, All C(H,H) groups, All N(H) groups
 At 1.5 times of:
  All C(H,H,H) groups
2.a Secondary CH2 refined with riding coordinates:
 C1(H1A,H1B), C2(H2A,H2B), C3(H3A,H3B)
2.b Aromatic/amide H refined with riding coordinates:
 C11(H11), C12(H12), C13(H13), C14(H14)
2.c Idealised Me refined as rotating group:
 C15(H15A,H15B,H15C), C16(H16A,H16B,H16C)
;
_ins_header
;
TITL MED-1163F1_scale in P2(1)/n 
REM P2(1)/n (#14 in standard setting)
CELL 0.71073   8.803786  12.877308  11.231818  90.0000 109.5785  90.0000
ZERR    4.00   0.000781   0.000892   0.000988   0.0000   0.0097   0.0000
LATT  1
SYMM -x+1/2, y+1/2,-z+1/2 
SFAC C H N O
UNIT 60.00 68.00 4.00 4.00
TREF
HKLF 4
END
;
_olex2_submission_special_instructions 'No special instructions were received'
_oxdiff_exptl_absorpt_empirical_details
;
Empirical correction (ABSPACK) includes:
- Absorption correction using spherical harmonics
- Frame scaling
;
_oxdiff_exptl_absorpt_empirical_full_max 1.089
_oxdiff_exptl_absorpt_empirical_full_min 0.916

loop_
_space_group_symop_operation_xyz
'x, y, z'
'-x+1/2, y+1/2, -z+1/2'
'-x, -y, -z'
'x-1/2, -y-1/2, z-1/2'

loop_
_atom_site_label
_atom_site_type_symbol
_atom_site_fract_x
_atom_site_fract_y
_atom_site_fract_z
_atom_site_U_iso_or_equiv
_atom_site_adp_type
_atom_site_occupancy
_atom_site_site_symmetry_order
_atom_site_calc_flag
_atom_site_refinement_flags_posn
C1 C 0.34387(17) 0.09212(10) 0.52697(12) 0.0291(3) Uani 1 1 d .
H1A H 0.2509 0.0490 0.4853 0.035 Uiso 1 1 calc R
H1B H 0.4323 0.0467 0.5721 0.035 Uiso 1 1 calc R
C2 C 0.38951(16) 0.15240(10) 0.42834(12) 0.0271(3) Uani 1 1 d .
H2A H 0.2972 0.1915 0.3758 0.032 Uiso 1 1 calc R
H2B H 0.4223 0.1047 0.3746 0.032 Uiso 1 1 calc R
C3 C 0.52663(15) 0.22594(10) 0.49288(12) 0.0241(3) Uani 1 1 d .
H3A H 0.6233 0.1859 0.5343 0.029 Uiso 1 1 calc R
H3B H 0.5476 0.2695 0.4296 0.029 Uiso 1 1 calc R
C4 C 0.49014(13) 0.29417(9) 0.58938(10) 0.0191(3) Uani 1 1 d .
C5 C 0.37746(14) 0.26667(9) 0.64227(11) 0.0197(3) Uani 1 1 d .
C6 C 0.30511(14) 0.16219(9) 0.61996(11) 0.0237(3) Uani 1 1 d .
C7 C 0.58098(14) 0.39074(9) 0.62545(11) 0.0203(3) Uani 1 1 d .
C8 C 0.53013(14) 0.46219(9) 0.69953(11) 0.0219(3) Uani 1 1 d .
N9 N 0.39841(14) 0.44050(8) 0.73179(11) 0.0298(3) Uani 1 1 d .
H9 H 0.3634(19) 0.4877(12) 0.7716(15) 0.036 Uiso 1 1 d R
C10 C 0.33564(14) 0.33605(9) 0.73750(11) 0.0221(3) Uani 1 1 d .
C11 C 0.71295(15) 0.41660(10) 0.58832(12) 0.0264(3) Uani 1 1 d .
H11 H 0.7471 0.3701 0.5392 0.032 Uiso 1 1 calc R
C12 C 0.79367(15) 0.50983(10) 0.62309(13) 0.0305(3) Uani 1 1 d .
H12 H 0.8816 0.5256 0.5981 0.037 Uiso 1 1 calc R
C13 C 0.74223(15) 0.57950(10) 0.69544(12) 0.0295(3) Uani 1 1 d .
H13 H 0.7960 0.6424 0.7187 0.035 Uiso 1 1 calc R
C14 C 0.61273(15) 0.55709(10) 0.73336(12) 0.0267(3) Uani 1 1 d .
H14 H 0.5795 0.6049 0.7816 0.032 Uiso 1 1 calc R
C15 C 0.15290(15) 0.34923(11) 0.70443(13) 0.0311(3) Uani 1 1 d .
H15A H 0.1317 0.4021 0.7571 0.047 Uiso 1 1 calc GR
H15B H 0.1065 0.2848 0.7181 0.047 Uiso 1 1 calc GR
H15C H 0.1061 0.3691 0.6174 0.047 Uiso 1 1 calc GR
C16 C 0.41014(16) 0.29215(11) 0.87167(12) 0.0317(3) Uani 1 1 d .
H16A H 0.5248 0.2865 0.8923 0.047 Uiso 1 1 calc GR
H16B H 0.3656 0.2247 0.8758 0.047 Uiso 1 1 calc GR
H16C H 0.3865 0.3378 0.9308 0.047 Uiso 1 1 calc GR
O17 O 0.21947(12) 0.12934(7) 0.67825(9) 0.0345(3) Uani 1 1 d .

loop_
_atom_site_aniso_label
_atom_site_aniso_U_11
_atom_site_aniso_U_22
_atom_site_aniso_U_33
_atom_site_aniso_U_23
_atom_site_aniso_U_13
_atom_site_aniso_U_12
C1 0.0372(7) 0.0183(6) 0.0312(7) -0.0021(5) 0.0107(6) -0.0004(5)
C2 0.0344(7) 0.0234(6) 0.0237(6) -0.0028(5) 0.0103(5) 0.0049(5)
C3 0.0277(6) 0.0247(6) 0.0224(6) 0.0009(5) 0.0119(5) 0.0055(5)
C4 0.0203(6) 0.0192(6) 0.0181(6) 0.0037(5) 0.0066(4) 0.0057(4)
C5 0.0216(6) 0.0181(6) 0.0197(6) 0.0020(4) 0.0071(4) 0.0035(5)
C6 0.0250(6) 0.0214(6) 0.0236(6) 0.0045(5) 0.0067(5) 0.0018(5)
C7 0.0212(6) 0.0207(6) 0.0188(6) 0.0039(5) 0.0067(5) 0.0024(5)
C8 0.0237(6) 0.0205(6) 0.0211(6) 0.0039(5) 0.0067(5) 0.0021(5)
N9 0.0382(6) 0.0204(5) 0.0412(7) -0.0069(5) 0.0269(5) -0.0014(5)
C10 0.0234(6) 0.0217(6) 0.0243(6) -0.0006(5) 0.0123(5) -0.0004(5)
C11 0.0239(6) 0.0305(7) 0.0266(6) 0.0046(5) 0.0105(5) 0.0029(5)
C12 0.0224(6) 0.0352(7) 0.0331(7) 0.0111(6) 0.0083(5) -0.0032(5)
C13 0.0283(7) 0.0229(6) 0.0306(7) 0.0073(5) 0.0008(5) -0.0049(5)
C14 0.0313(7) 0.0200(6) 0.0253(6) 0.0018(5) 0.0050(5) 0.0010(5)
C15 0.0276(7) 0.0340(7) 0.0361(7) -0.0036(6) 0.0164(6) 0.0036(6)
C16 0.0349(7) 0.0383(8) 0.0232(7) -0.0009(6) 0.0117(5) -0.0007(6)
O17 0.0419(6) 0.0269(5) 0.0406(6) 0.0022(4) 0.0218(5) -0.0078(4)

loop_
_atom_type_symbol
_atom_type_description
_atom_type_scat_dispersion_real
_atom_type_scat_dispersion_imag
_atom_type_scat_source
C C 0.0033 0.0016 'International Tables Vol C Tables 4.2.6.8 and 6.1.1.4'
H H 0.0000 0.0000 'International Tables Vol C Tables 4.2.6.8 and 6.1.1.4'
N N 0.0061 0.0033 'International Tables Vol C Tables 4.2.6.8 and 6.1.1.4'
O O 0.0106 0.0060 'International Tables Vol C Tables 4.2.6.8 and 6.1.1.4'

loop_
_exptl_crystal_face_index_h
_exptl_crystal_face_index_k
_exptl_crystal_face_index_l
_exptl_crystal_face_perp_dist
5 14 -9 0.1757
8 0 8 0.0807
-8 0 -8 0.0807
-8 -9 12 0.1915
9 -10 -9 0.1202
-3 12 12 0.2235
-4 2 16 0.1298
1 -18 0 0.2307

loop_
_geom_angle_atom_site_label_1
_geom_angle_atom_site_label_2
_geom_angle_atom_site_label_3
_geom_angle
H1A C1 H1B 107.9
C2 C1 H1A 109.2
C2 C1 H1B 109.2
C6 C1 H1A 109.2
C6 C1 H1B 109.2
C6 C1 C2 112.24(10)
C1 C2 H2A 109.8
C1 C2 H2B 109.8
C1 C2 C3 109.57(10)
H2A C2 H2B 108.2
C3 C2 H2A 109.8
C3 C2 H2B 109.8
C2 C3 H3A 109.1
C2 C3 H3B 109.1
H3A C3 H3B 107.9
C4 C3 C2 112.34(10)
C4 C3 H3A 109.1
C4 C3 H3B 109.1
C5 C4 C3 121.49(11)
C5 C4 C7 120.75(10)
C7 C4 C3 117.76(10)
C4 C5 C6 119.96(11)
C4 C5 C10 122.26(10)
C6 C5 C10 117.41(10)
C5 C6 C1 118.70(11)
O17 C6 C1 119.12(11)
O17 C6 C5 122.11(11)
C8 C7 C4 117.81(11)
C11 C7 C4 123.50(11)
C11 C7 C8 118.68(11)
N9 C8 C7 119.52(11)
N9 C8 C14 121.18(11)
C14 C8 C7 119.22(11)
C8 N9 H9 118.4(10)
C8 N9 C10 124.80(10)
C10 N9 H9 114.5(10)
C5 C10 C15 111.94(10)
C5 C10 C16 110.32(10)
N9 C10 C5 108.85(10)
N9 C10 C15 105.57(10)
N9 C10 C16 109.75(10)
C15 C10 C16 110.28(11)
C7 C11 H11 119.3
C12 C11 C7 121.44(12)
C12 C11 H11 119.3
C11 C12 H12 120.3
C11 C12 C13 119.34(12)
C13 C12 H12 120.3
C12 C13 H13 119.5
C14 C13 C12 120.94(12)
C14 C13 H13 119.5
C8 C14 H14 119.8
C13 C14 C8 120.38(12)
C13 C14 H14 119.8
C10 C15 H15A 109.5
C10 C15 H15B 109.5
C10 C15 H15C 109.5
H15A C15 H15B 109.5
H15A C15 H15C 109.5
H15B C15 H15C 109.5
C10 C16 H16A 109.5
C10 C16 H16B 109.5
C10 C16 H16C 109.5
H16A C16 H16B 109.5
H16A C16 H16C 109.5
H16B C16 H16C 109.5

loop_
_geom_bond_atom_site_label_1
_geom_bond_atom_site_label_2
_geom_bond_distance
C1 H1A 0.9700
C1 H1B 0.9700
C1 C2 1.5131(18)
C1 C6 1.5034(18)
C2 H2A 0.9700
C2 H2B 0.9700
C2 C3 1.5142(18)
C3 H3A 0.9700
C3 H3B 0.9700
C3 C4 1.5111(16)
C4 C5 1.3628(16)
C4 C7 1.4606(16)
C5 C6 1.4737(16)
C5 C10 1.5303(16)
C6 O17 1.2275(15)
C7 C8 1.4102(17)
C7 C11 1.3998(17)
C8 N9 1.3549(16)
C8 C14 1.4077(17)
N9 H9 0.870(16)
N9 C10 1.4636(16)
C10 C15 1.5345(17)
C10 C16 1.5357(17)
C11 H11 0.9300
C11 C12 1.3831(19)
C12 H12 0.9300
C12 C13 1.385(2)
C13 H13 0.9300
C13 C14 1.3747(19)
C14 H14 0.9300
C15 H15A 0.9600
C15 H15B 0.9600
C15 H15C 0.9600
C16 H16A 0.9600
C16 H16B 0.9600
C16 H16C 0.9600

loop_
_exptl_oxdiff_crystal_face_indexfrac_h
_exptl_oxdiff_crystal_face_indexfrac_k
_exptl_oxdiff_crystal_face_indexfrac_l
_exptl_oxdiff_crystal_face_x
_exptl_oxdiff_crystal_face_y
_exptl_oxdiff_crystal_face_z
5.0023 14.0041 -9.0058 0.8718 -0.4042 0.2135
8.0045 0.0032 7.9953 -0.2495 0.1948 0.9501
-8.0045 -0.0032 -7.9953 0.2495 -0.1948 -0.9501
-8.0034 -9.0006 12.0060 -0.6434 0.7043 -0.2863
9.0033 -10.0081 -9.0018 -0.4236 -0.8333 0.2732
-3.0000 12.0105 11.9980 0.4043 0.8532 0.3469
-4.0006 2.0067 16.0008 -0.1930 0.9495 0.3092
0.9997 -18.0093 0.0040 -0.9513 -0.2685 -0.1165
